data_2218374
loop_
_publ_author_name
'Song, Zu-Wei'

_publ_section_title
;
 2-Chloro-<i>N</i>-chloromethyl-<i>N</i>-(2-ethyl-6-methylphenyl)acetamide
;
_journal_coeditor_code CV2400
_journal_issue 6
_journal_name_full 'Acta Crystallographica Section E'
_journal_page_first o991
_journal_paper_doi 10.1107/S1600536808011902
_journal_volume 64
_journal_year 2008
_chemical_formula_iupac 'C12 H15 Cl2 N O'
_chemical_formula_moiety 'C12 H15 Cl2 N O'
_chemical_formula_sum 'C12 H15 Cl2 N O'
_chemical_formula_weight 260.15
_chemical_name_systematic
;
2-Chloro-<i>N</i>-chloromethyl-<i>N</i>-(2-ethyl-6-methylphenyl)acetamide
;
_space_group_IT_number 19
_symmetry_cell_setting orthorhombic
_symmetry_space_group_name_Hall 'P 2ac 2ab'
_symmetry_space_group_name_H-M 'P 21 21 21'
_atom_sites_solution_hydrogens geom
_atom_sites_solution_primary direct
_atom_sites_solution_secondary difmap
_audit_creation_method SHELXL-97
_cell_angle_alpha 90.00
_cell_angle_beta 90.00
_cell_angle_gamma 90.00
_cell_formula_units_Z 4
_cell_length_a 8.3012(17)
_cell_length_b 9.3787(19)
_cell_length_c 16.575(3)
_cell_measurement_reflns_used 987
_cell_measurement_temperature 296(2)
_cell_measurement_theta_max 27.48
_cell_measurement_theta_min 2.17
_cell_volume 1290.4(4)
_computing_cell_refinement 'RAPID-AUTO (Rigaku, 2004)'
_computing_data_collection 'RAPID-AUTO (Rigaku, 2004)'
_computing_data_reduction 'RAPID-AUTO (Rigaku, 2004)'
_computing_molecular_graphics 'SHELXTL (Sheldrick, 2008)'
_computing_publication_material 'SHELXTL (Sheldrick, 2008)'
_computing_structure_refinement 'SHELXTL (Sheldrick, 2008)'
_computing_structure_solution 'SHELXTL (Sheldrick, 2008)'
_diffrn_ambient_temperature 296(2)
_diffrn_measured_fraction_theta_full 0.999
_diffrn_measured_fraction_theta_max 0.999
_diffrn_measurement_device_type 'Rigaku R-AXIS RAPID IP area-detector'
_diffrn_measurement_method '\w scans at fixed \c = 45\%'
_diffrn_radiation_monochromator graphite
_diffrn_radiation_source 'rotating anode'
_diffrn_radiation_type MoK\a
_diffrn_radiation_wavelength 0.71073
_diffrn_reflns_av_R_equivalents 0.0509
_diffrn_reflns_av_sigmaI/netI 0.0776
_diffrn_reflns_limit_h_max 10
_diffrn_reflns_limit_h_min -10
_diffrn_reflns_limit_k_max 11
_diffrn_reflns_limit_k_min -11
_diffrn_reflns_limit_l_max 20
_diffrn_reflns_limit_l_min -19
_diffrn_reflns_number 20457
_diffrn_reflns_theta_full 25.50
_diffrn_reflns_theta_max 25.50
_diffrn_reflns_theta_min 2.50
_exptl_absorpt_coefficient_mu 0.482
_exptl_absorpt_correction_T_max 0.9225
_exptl_absorpt_correction_T_min 0.8571
_exptl_absorpt_correction_type multi-scan
_exptl_absorpt_process_details '(ABSCOR; Higashi, 1995)'
_exptl_crystal_colour colorless
_exptl_crystal_density_diffrn 1.339
_exptl_crystal_density_method 'not measured'
_exptl_crystal_description plate
_exptl_crystal_F_000 544
_exptl_crystal_size_max 0.33
_exptl_crystal_size_mid 0.27
_exptl_crystal_size_min 0.17
_refine_diff_density_max 0.213
_refine_diff_density_min -0.144
_refine_ls_abs_structure_details 'Flack (1983), 691 Friedel pairs'
_refine_ls_abs_structure_Flack 0.00(9)
_refine_ls_extinction_method none
_refine_ls_goodness_of_fit_ref 0.767
_refine_ls_hydrogen_treatment constr
_refine_ls_matrix_type full
_refine_ls_number_parameters 145
_refine_ls_number_reflns 2403
_refine_ls_number_restraints 0
_refine_ls_restrained_S_all 0.767
_refine_ls_R_factor_all 0.0637
_refine_ls_R_factor_gt 0.0365
_refine_ls_shift/su_max 0.001
_refine_ls_shift/su_mean 0.000
_refine_ls_structure_factor_coef Fsqd
_refine_ls_weighting_details 'calc w=1/[\s^2^(Fo^2^)+(0.0172P)^2^] where P=(Fo^2^+2Fc^2^)/3'
_refine_ls_weighting_scheme calc
_refine_ls_wR_factor_gt 0.0697
_refine_ls_wR_factor_ref 0.0746
_reflns_number_gt 1506
_reflns_number_total 2403
_reflns_threshold_expression I>2\s(I)
_cod_data_source_file cv2400.cif
_cod_data_source_block I
_cod_original_cell_volume 1290.4(5)
_cod_database_code 2218374
_cod_database_fobs_code 2218374

loop_
_symmetry_equiv_pos_as_xyz
'x, y, z'
'-x+1/2, -y, z+1/2'
'-x, y+1/2, -z+1/2'
'x+1/2, -y+1/2, -z'

loop_
_atom_site_type_symbol
_atom_site_label
_atom_site_fract_x
_atom_site_fract_y
_atom_site_fract_z
_atom_site_U_iso_or_equiv
_atom_site_adp_type
_atom_site_calc_flag
_atom_site_refinement_flags
_atom_site_occupancy
Cl Cl1 0.86248(17) 1.10317(8) 0.59963(5) 0.0986(4) Uani d . 1
Cl Cl2 0.61827(15) 0.78116(9) 0.88510(5) 0.0859(3) Uani d . 1
O O1 0.6020(3) 0.9889(2) 0.75349(11) 0.0616(6) Uani d . 1
N N1 0.7273(3) 0.8602(2) 0.65690(13) 0.0444(6) Uani d . 1
C C1 0.7314(4) 0.6328(3) 0.58464(17) 0.0495(7) Uani d . 1
C C2 0.8149(4) 0.5122(3) 0.56042(17) 0.0605(9) Uani d . 1
H H2A 0.7634 0.4437 0.5291 0.073 Uiso calc R 1
C C3 0.9741(5) 0.4929(3) 0.58248(18) 0.0611(9) Uani d . 1
H H3A 1.0287 0.4116 0.5656 0.073 Uiso calc R 1
C C4 1.0523(4) 0.5913(3) 0.62872(17) 0.0558(8) Uani d . 1
H H4A 1.1592 0.5761 0.6432 0.067 Uiso calc R 1
C C5 0.9737(4) 0.7147(3) 0.65459(16) 0.0468(7) Uani d . 1
C C6 0.8129(3) 0.7325(3) 0.63222(14) 0.0417(7) Uani d . 1
C C7 0.5558(4) 0.6500(4) 0.56248(19) 0.0717(10) Uani d . 1
H H7A 0.5165 0.7390 0.5832 0.108 Uiso calc R 1
H H7B 0.4947 0.5730 0.5853 0.108 Uiso calc R 1
H H7C 0.5447 0.6488 0.5048 0.108 Uiso calc R 1
C C8 1.0590(4) 0.8198(4) 0.7098(2) 0.0742(11) Uani d . 1
H H8A 0.9981 0.9080 0.7100 0.089 Uiso calc R 1
H H8B 1.0563 0.7819 0.7643 0.089 Uiso calc R 1
C C10 0.7080(4) 0.9714(3) 0.59945(18) 0.0631(9) Uani d . 1
H H10A 0.6057 1.0181 0.6094 0.076 Uiso calc R 1
H H10B 0.7029 0.9292 0.5461 0.076 Uiso calc R 1
C C11 0.6641(3) 0.8780(3) 0.73246(16) 0.0456(7) Uani d . 1
C C12 0.6724(4) 0.7457(3) 0.78494(15) 0.0586(8) Uani d . 1
H H12A 0.7812 0.7080 0.7837 0.070 Uiso calc R 1
H H12B 0.6009 0.6736 0.7631 0.070 Uiso calc R 1
C C9 1.2274(5) 0.8537(5) 0.6897(3) 0.145(2) Uani d . 1
H H9A 1.2684 0.9222 0.7275 0.217 Uiso calc R 1
H H9B 1.2325 0.8926 0.6362 0.217 Uiso calc R 1
H H9C 1.2911 0.7684 0.6923 0.217 Uiso calc R 1

loop_
_atom_site_aniso_label
_atom_site_aniso_U_11
_atom_site_aniso_U_22
_atom_site_aniso_U_33
_atom_site_aniso_U_12
_atom_site_aniso_U_13
_atom_site_aniso_U_23
Cl1 0.1649(10) 0.0562(5) 0.0746(6) -0.0264(7) 0.0055(7) 0.0077(4)
Cl2 0.1260(8) 0.0752(5) 0.0565(5) -0.0120(6) 0.0273(6) -0.0026(4)
O1 0.0704(15) 0.0524(12) 0.0621(12) 0.0181(13) 0.0044(12) -0.0097(10)
N1 0.0505(15) 0.0416(13) 0.0412(13) 0.0070(12) -0.0038(11) -0.0019(11)
C1 0.060(2) 0.0421(16) 0.0461(16) -0.0048(16) 0.0026(15) -0.0013(14)
C2 0.086(3) 0.0459(18) 0.0501(17) -0.0116(19) 0.0115(18) -0.0087(14)
C3 0.078(3) 0.0427(17) 0.063(2) 0.0139(19) 0.019(2) 0.0035(16)
C4 0.051(2) 0.0562(18) 0.0601(19) 0.0094(17) 0.0075(16) 0.0121(16)
C5 0.052(2) 0.0452(16) 0.0431(15) -0.0001(15) 0.0030(14) 0.0026(14)
C6 0.0493(19) 0.0379(15) 0.0380(14) 0.0062(14) 0.0014(13) 0.0006(13)
C7 0.065(2) 0.078(2) 0.072(2) -0.0091(19) -0.0055(19) -0.0107(18)
C8 0.063(3) 0.077(2) 0.083(3) 0.0028(19) -0.023(2) -0.002(2)
C10 0.084(2) 0.0505(17) 0.0543(18) 0.0211(17) -0.0101(18) -0.0019(15)
C11 0.0418(18) 0.0460(17) 0.0491(16) -0.0023(15) -0.0055(14) -0.0043(14)
C12 0.069(2) 0.0537(17) 0.0531(17) -0.0057(17) 0.0113(16) -0.0039(15)
C9 0.058(3) 0.104(3) 0.272(7) -0.018(3) 0.017(4) -0.060(4)

loop_
_atom_type_symbol
_atom_type_description
_atom_type_scat_dispersion_real
_atom_type_scat_dispersion_imag
_atom_type_scat_source
C C 0.0033 0.0016 'International Tables Vol C Tables 4.2.6.8 and 6.1.1.4'
H H 0.0000 0.0000 'International Tables Vol C Tables 4.2.6.8 and 6.1.1.4'
N N 0.0061 0.0033 'International Tables Vol C Tables 4.2.6.8 and 6.1.1.4'
O O 0.0106 0.0060 'International Tables Vol C Tables 4.2.6.8 and 6.1.1.4'
Cl Cl 0.1484 0.1585 'International Tables Vol C Tables 4.2.6.8 and 6.1.1.4'

loop_
_geom_angle_atom_site_label_1
_geom_angle_atom_site_label_2
_geom_angle_atom_site_label_3
_geom_angle
C11 N1 C10 118.7(2)
C11 N1 C6 123.1(2)
C10 N1 C6 118.2(2)
C2 C1 C6 117.8(3)
C2 C1 C7 119.9(3)
C6 C1 C7 122.2(3)
C3 C2 C1 120.5(3)
C3 C2 H2A 119.7
C1 C2 H2A 119.7
C4 C3 C2 121.0(3)
C4 C3 H3A 119.5
C2 C3 H3A 119.5
C3 C4 C5 120.7(3)
C3 C4 H4A 119.6
C5 C4 H4A 119.6
C6 C5 C4 117.7(3)
C6 C5 C8 121.9(3)
C4 C5 C8 120.3(3)
C5 C6 C1 122.2(3)
C5 C6 N1 119.5(3)
C1 C6 N1 118.3(2)
C1 C7 H7A 109.5
C1 C7 H7B 109.5
H7A C7 H7B 109.5
C1 C7 H7C 109.5
H7A C7 H7C 109.5
H7B C7 H7C 109.5
C9 C8 C5 116.5(3)
C9 C8 H8A 108.2
C5 C8 H8A 108.2
C9 C8 H8B 108.2
C5 C8 H8B 108.2
H8A C8 H8B 107.3
N1 C10 Cl1 115.3(2)
N1 C10 H10A 108.5
Cl1 C10 H10A 108.5
N1 C10 H10B 108.5
Cl1 C10 H10B 108.5
H10A C10 H10B 107.5
O1 C11 N1 122.1(2)
O1 C11 C12 123.8(3)
N1 C11 C12 114.1(2)
C11 C12 Cl2 112.13(19)
C11 C12 H12A 109.2
Cl2 C12 H12A 109.2
C11 C12 H12B 109.2
Cl2 C12 H12B 109.2
H12A C12 H12B 107.9
C8 C9 H9A 109.5
C8 C9 H9B 109.5
H9A C9 H9B 109.5
C8 C9 H9C 109.5
H9A C9 H9C 109.5
H9B C9 H9C 109.5

loop_
_geom_bond_atom_site_label_1
_geom_bond_atom_site_label_2
_geom_bond_distance
Cl1 C10 1.781(3)
Cl2 C12 1.752(3)
O1 C11 1.212(3)
N1 C11 1.368(3)
N1 C10 1.421(3)
N1 C6 1.451(3)
C1 C2 1.387(4)
C1 C6 1.398(4)
C1 C7 1.511(4)
C2 C3 1.384(4)
C2 H2A 0.9300
C3 C4 1.364(4)
C3 H3A 0.9300
C4 C5 1.396(4)
C4 H4A 0.9300
C5 C6 1.395(4)
C5 C8 1.521(4)
C7 H7A 0.9600
C7 H7B 0.9600
C7 H7C 0.9600
C8 C9 1.472(5)
C8 H8A 0.9700
C8 H8B 0.9700
C10 H10A 0.9700
C10 H10B 0.9700
C11 C12 1.517(4)
C12 H12A 0.9700
C12 H12B 0.9700
C9 H9A 0.9600
C9 H9B 0.9600
C9 H9C 0.9600

loop_
_geom_hbond_atom_site_label_D
_geom_hbond_atom_site_label_H
_geom_hbond_atom_site_label_A
_geom_hbond_site_symmetry_A
_geom_hbond_distance_DH
_geom_hbond_distance_HA
_geom_hbond_distance_DA
_geom_hbond_angle_DHA
C12 H12B O1 3_646 0.97 2.43 3.375(4) 164.4

loop_
_geom_torsion_atom_site_label_1
_geom_torsion_atom_site_label_2
_geom_torsion_atom_site_label_3
_geom_torsion_atom_site_label_4
_geom_torsion
C6 C1 C2 C3 -0.5(4)
C7 C1 C2 C3 -177.9(3)
C1 C2 C3 C4 0.3(5)
C2 C3 C4 C5 -0.4(4)
C3 C4 C5 C6 0.6(4)
C3 C4 C5 C8 176.7(3)
C4 C5 C6 C1 -0.9(4)
C8 C5 C6 C1 -176.9(3)
C4 C5 C6 N1 -179.1(2)
C8 C5 C6 N1 4.9(4)
C2 C1 C6 C5 0.8(4)
C7 C1 C6 C5 178.1(3)
C2 C1 C6 N1 179.1(2)
C7 C1 C6 N1 -3.6(4)
C11 N1 C6 C5 -79.7(3)
C10 N1 C6 C5 100.6(3)
C11 N1 C6 C1 102.0(3)
C10 N1 C6 C1 -77.7(3)
C6 C5 C8 C9 -140.5(4)
C4 C5 C8 C9 43.6(5)
C11 N1 C10 Cl1 88.9(3)
C6 N1 C10 Cl1 -91.4(3)
C10 N1 C11 O1 -5.1(4)
C6 N1 C11 O1 175.2(3)
C10 N1 C11 C12 172.3(3)
C6 N1 C11 C12 -7.4(4)
O1 C11 C12 Cl2 -11.6(4)
N1 C11 C12 Cl2 171.1(2)

loop_
_cod_related_entry_id
_cod_related_entry_database
_cod_related_entry_code
1 ChemSpider 157137
